data_4341732
loop_
_publ_author_name
'Huang, Xing-Cai'
'Zhou, Chun'
'Shao, Dong'
'Wang, Xin-Yi'

_publ_section_title
;
 Field-Induced Slow Magnetic Relaxation in Cobalt(II) Compounds with
 Pentagonal Bipyramid Geometry.
;
_journal_name_full 'Inorganic chemistry'
_journal_page_first 141119111055003
_journal_paper_doi 10.1021/ic502006s
_journal_year 2014
_chemical_formula_sum 'C15 H35 Cl2 Co N5 O6'
_chemical_formula_weight 511.31
_chemical_name_common '[CoLN5(H2O)2]Cl2'
_chemical_name_systematic
; 
 ? 
;
_space_group_IT_number 14
_symmetry_cell_setting monoclinic
_symmetry_space_group_name_Hall '-P 2yn'
_symmetry_space_group_name_H-M 'P 1 21/n 1'
_atom_sites_solution_hydrogens geom
_atom_sites_solution_primary direct
_atom_sites_solution_secondary difmap
_audit_creation_method SHELXL-97
_cell_angle_alpha 90.00
_cell_angle_beta 95.384(2)
_cell_angle_gamma 90.00
_cell_formula_units_Z 4
_cell_length_a 11.1117(9)
_cell_length_b 8.5888(8)
_cell_length_c 24.822(2)
_cell_measurement_reflns_used 3689
_cell_measurement_temperature 293(2)
_cell_measurement_theta_max 24.68
_cell_measurement_theta_min 2.51
_cell_volume 2358.5(3)
_computing_cell_refinement 'Bruker SAINT'
_computing_data_collection 'Bruker Apex II'
_computing_data_reduction 'Bruker SAINT'
_computing_molecular_graphics Diamond
_computing_publication_material 'SHELXL-97 (Sheldrick, 2008)'
_computing_structure_refinement 'SHELXL-97 (Sheldrick, 2008)'
_computing_structure_solution 'SHELXS-97 (Sheldrick, 2008)'
_diffrn_ambient_temperature 293(2)
_diffrn_measured_fraction_theta_full 0.997
_diffrn_measured_fraction_theta_max 0.997
_diffrn_measurement_device_type 'Bruker Apex II'
_diffrn_measurement_method 'phi and omega scans'
_diffrn_radiation_monochromator graphite
_diffrn_radiation_source 'fine-focus sealed tube'
_diffrn_radiation_type MoK\a
_diffrn_radiation_wavelength 0.71073
_diffrn_reflns_av_R_equivalents 0.0290
_diffrn_reflns_av_sigmaI/netI 0.0336
_diffrn_reflns_limit_h_max 12
_diffrn_reflns_limit_h_min -14
_diffrn_reflns_limit_k_max 10
_diffrn_reflns_limit_k_min -11
_diffrn_reflns_limit_l_max 26
_diffrn_reflns_limit_l_min -32
_diffrn_reflns_number 15752
_diffrn_reflns_theta_full 27.56
_diffrn_reflns_theta_max 27.56
_diffrn_reflns_theta_min 1.65
_exptl_absorpt_coefficient_mu 0.993
_exptl_absorpt_correction_T_max 0.8654
_exptl_absorpt_correction_T_min 0.6636
_exptl_absorpt_correction_type multi-scan
_exptl_absorpt_process_details 'SADABS: Bruker, 2000'
_exptl_crystal_colour 'dark red'
_exptl_crystal_density_diffrn 1.440
_exptl_crystal_density_method 'not measured'
_exptl_crystal_description block
_exptl_crystal_F_000 1076
_exptl_crystal_size_max 0.45
_exptl_crystal_size_mid 0.16
_exptl_crystal_size_min 0.15
_refine_diff_density_max 0.293
_refine_diff_density_min -0.321
_refine_diff_density_rms 0.049
_refine_ls_extinction_method none
_refine_ls_goodness_of_fit_ref 1.035
_refine_ls_hydrogen_treatment constr
_refine_ls_matrix_type full
_refine_ls_number_parameters 266
_refine_ls_number_reflns 5442
_refine_ls_number_restraints 0
_refine_ls_restrained_S_all 1.035
_refine_ls_R_factor_all 0.0483
_refine_ls_R_factor_gt 0.0336
_refine_ls_shift/su_max 0.002
_refine_ls_shift/su_mean 0.000
_refine_ls_structure_factor_coef Fsqd
_refine_ls_weighting_details 'calc w=1/[\s^2^(Fo^2^)+(0.0366P)^2^+0.2661P] where P=(Fo^2^+2Fc^2^)/3'
_refine_ls_weighting_scheme calc
_refine_ls_wR_factor_gt 0.0767
_refine_ls_wR_factor_ref 0.0828
_reflns_number_gt 4165
_reflns_number_total 5442
_reflns_threshold_expression >2sigma(I)
_cod_data_source_file ic502006s_si_002.cif
_cod_data_source_block 2-[CoLN5(H2O)2]Cl2
_cod_depositor_comments
;
The following automatic conversions were performed:

'_symmetry_cell_setting' value 'Monoclinic' changed to 'monoclinic'
according to
/home/saulius/struct/COD-crude-data--automatic-downloads/rss-feeds/ACS/lib/dictionaries/cif_core.dic
dictionary named 'cif_core.dic' version 2.4.2 from
2011-04-26.

'_exptl_absorpt_correction_type' value 'multi-Scan'
changed to 'multi-scan' according to
/home/saulius/struct/COD-crude-data--automatic-downloads/rss-feeds/ACS/lib/dictionaries/cif_core.dic
dictionary named 'cif_core.dic' version 2.4.2 from 2011-04-26.

Automatic conversion script
Id: cif_fix_values 2935 2014-11-11 08:27:57Z andrius 
;
_cod_original_cell_volume 2358.5(4)
_cod_original_sg_symbol_H-M 'P2(1)/n '
_cod_database_code 4341732

loop_
_symmetry_equiv_pos_as_xyz
'x, y, z'
'-x+1/2, y+1/2, -z+1/2'
'-x, -y, -z'
'x-1/2, -y-1/2, z-1/2'

loop_
_atom_site_label
_atom_site_type_symbol
_atom_site_fract_x
_atom_site_fract_y
_atom_site_fract_z
_atom_site_U_iso_or_equiv
_atom_site_adp_type
_atom_site_occupancy
_atom_site_symmetry_multiplicity
_atom_site_calc_flag
_atom_site_refinement_flags
Co1 Co 0.99947(2) 0.29625(3) 0.148318(10) 0.02924(8) Uani 1 1 d .
C1 C 0.88009(17) 0.1473(2) 0.04293(8) 0.0399(5) Uani 1 1 d .
C2 C 0.8581(2) 0.1143(3) -0.01198(10) 0.0578(6) Uani 1 1 d .
H2 H 0.7948 0.0490 -0.0245 0.069 Uiso 1 1 calc R
C3 C 0.9307(3) 0.1788(3) -0.04710(10) 0.0664(8) Uani 1 1 d .
H3 H 0.9162 0.1591 -0.0840 0.080 Uiso 1 1 calc R
C4 C 1.0260(2) 0.2738(3) -0.02812(9) 0.0552(6) Uani 1 1 d .
H4 H 1.0762 0.3184 -0.0518 0.066 Uiso 1 1 calc R
C5 C 1.04495(18) 0.3008(2) 0.02733(8) 0.0369(4) Uani 1 1 d .
C6 C 1.14443(17) 0.3978(2) 0.05386(8) 0.0387(4) Uani 1 1 d .
C7 C 1.2377(2) 0.4639(3) 0.01996(10) 0.0613(7) Uani 1 1 d .
H7A H 1.2829 0.5436 0.0400 0.092 Uiso 1 1 calc R
H7B H 1.1981 0.5077 -0.0126 0.092 Uiso 1 1 calc R
H7C H 1.2915 0.3826 0.0109 0.092 Uiso 1 1 calc R
C8 C 0.80830(17) 0.0871(2) 0.08589(10) 0.0458(5) Uani 1 1 d .
C9 C 0.7146(2) -0.0379(3) 0.07303(13) 0.0775(8) Uani 1 1 d .
H9A H 0.7401 -0.1323 0.0914 0.116 Uiso 1 1 calc R
H9B H 0.7052 -0.0560 0.0347 0.116 Uiso 1 1 calc R
H9C H 0.6388 -0.0049 0.0848 0.116 Uiso 1 1 calc R
C10 C 0.77075(19) 0.0966(3) 0.17829(11) 0.0585(7) Uani 1 1 d .
H10A H 0.7928 -0.0097 0.1881 0.070 Uiso 1 1 calc R
H10B H 0.6841 0.1009 0.1689 0.070 Uiso 1 1 calc R
C11 C 0.8064(2) 0.2043(3) 0.22483(10) 0.0616(7) Uani 1 1 d .
H11A H 0.7673 0.3045 0.2186 0.074 Uiso 1 1 calc R
H11B H 0.7813 0.1610 0.2581 0.074 Uiso 1 1 calc R
C12 C 0.9827(3) 0.3308(4) 0.27253(10) 0.0720(8) Uani 1 1 d .
H12A H 0.9772 0.2830 0.3076 0.086 Uiso 1 1 calc R
H12B H 0.9348 0.4254 0.2706 0.086 Uiso 1 1 calc R
C13 C 1.1123(2) 0.3679(3) 0.26498(9) 0.0635(7) Uani 1 1 d .
H13A H 1.1437 0.4436 0.2917 0.076 Uiso 1 1 calc R
H13B H 1.1613 0.2744 0.2693 0.076 Uiso 1 1 calc R
C14 C 1.23958(18) 0.4408(3) 0.19380(9) 0.0477(5) Uani 1 1 d .
H14A H 1.2766 0.3384 0.1953 0.057 Uiso 1 1 calc R
H14B H 1.2882 0.5091 0.2182 0.057 Uiso 1 1 calc R
C15 C 1.23407(18) 0.5032(3) 0.13725(9) 0.0515(6) Uani 1 1 d .
H15A H 1.2134 0.6129 0.1368 0.062 Uiso 1 1 calc R
H15B H 1.3118 0.4911 0.1229 0.062 Uiso 1 1 calc R
Cl1 Cl 1.00338(5) 0.79697(6) 0.19433(2) 0.05429(15) Uani 1 1 d .
Cl2 Cl 0.36759(5) 0.09093(7) 0.10194(2) 0.05735(16) Uani 1 1 d .
N1 N 0.97183(13) 0.23953(18) 0.06186(6) 0.0332(3) Uani 1 1 d .
N2 N 1.14123(13) 0.41439(18) 0.10455(7) 0.0358(4) Uani 1 1 d .
N3 N 0.83449(14) 0.1470(2) 0.13233(7) 0.0422(4) Uani 1 1 d .
N4 N 0.93786(16) 0.2233(2) 0.22937(7) 0.0512(5) Uani 1 1 d .
N5 N 1.11626(15) 0.43107(19) 0.21026(7) 0.0423(4) Uani 1 1 d .
O1 O 1.12596(11) 0.10332(15) 0.16119(6) 0.0439(3) Uani 1 1 d .
H1A H 1.0884 0.0223 0.1646 0.066 Uiso 1 1 d R
H1B H 1.1878 0.0960 0.1452 0.066 Uiso 1 1 d R
O2 O 0.88208(12) 0.50078(16) 0.13766(6) 0.0501(4) Uani 1 1 d .
H2A H 0.9136 0.5741 0.1548 0.075 Uiso 1 1 d R
H2B H 0.8124 0.5042 0.1339 0.075 Uiso 1 1 d R
O3 O 0.97940(15) 0.8244(2) 0.31947(7) 0.0779(6) Uani 1 1 d .
H3A H 0.9828 0.8311 0.2886 0.117 Uiso 1 1 d R
H3B H 1.0289 0.7470 0.3379 0.117 Uiso 1 1 d R
O4 O 0.63497(14) 0.5184(2) 0.11587(7) 0.0744(5) Uani 1 1 d .
H4A H 0.5923 0.5867 0.1078 0.112 Uiso 1 1 d R
H4B H 0.5990 0.4714 0.1402 0.112 Uiso 1 1 d R
O5 O 0.46390(15) 0.7382(2) 0.07829(7) 0.0685(5) Uani 1 1 d .
H5A H 0.4649 0.7381 0.0463 0.103 Uiso 1 1 d R
H5B H 0.4426 0.8237 0.0844 0.103 Uiso 1 1 d R
H5C H 1.0880 0.5244 0.2095 0.052(6) Uiso 1 1 d R
H4C H 0.9663 0.1259 0.2355 0.058(7) Uiso 1 1 d R
O6 O 0.4484(2) 0.7153(2) 0.96649(8) 0.0911(7) Uani 1 1 d .
H6A H 0.4316 0.6558 0.9487 0.137 Uiso 1 1 d R
H6B H 0.5047 0.7637 0.9519 0.137 Uiso 1 1 d R

loop_
_atom_site_aniso_label
_atom_site_aniso_U_11
_atom_site_aniso_U_22
_atom_site_aniso_U_33
_atom_site_aniso_U_23
_atom_site_aniso_U_13
_atom_site_aniso_U_12
Co1 0.02789(13) 0.02778(14) 0.03229(14) 0.00111(10) 0.00414(10) 0.00051(10)
C1 0.0412(11) 0.0283(10) 0.0477(12) -0.0038(9) -0.0084(9) 0.0041(8)
C2 0.0658(15) 0.0442(13) 0.0576(15) -0.0138(11) -0.0244(12) 0.0077(11)
C3 0.104(2) 0.0550(16) 0.0370(13) -0.0099(11) -0.0124(14) 0.0205(15)
C4 0.0804(17) 0.0491(14) 0.0374(12) 0.0046(10) 0.0130(12) 0.0187(12)
C5 0.0475(11) 0.0292(10) 0.0346(10) 0.0036(8) 0.0068(9) 0.0097(8)
C6 0.0380(10) 0.0304(10) 0.0496(12) 0.0091(9) 0.0142(9) 0.0057(8)
C7 0.0588(14) 0.0581(16) 0.0717(16) 0.0158(13) 0.0314(12) -0.0036(11)
C8 0.0302(10) 0.0297(11) 0.0758(16) -0.0030(10) -0.0036(10) -0.0010(8)
C9 0.0485(14) 0.0505(16) 0.132(3) -0.0139(16) -0.0001(15) -0.0206(12)
C10 0.0416(12) 0.0505(14) 0.0878(18) 0.0154(13) 0.0293(12) -0.0025(10)
C11 0.0539(14) 0.0691(18) 0.0672(16) 0.0154(13) 0.0336(12) 0.0099(12)
C12 0.0831(19) 0.099(2) 0.0353(13) -0.0043(13) 0.0149(13) 0.0112(16)
C13 0.0731(17) 0.0791(19) 0.0358(12) -0.0060(12) -0.0086(11) 0.0115(14)
C14 0.0378(11) 0.0416(12) 0.0603(14) -0.0063(10) -0.0136(10) -0.0041(9)
C15 0.0369(11) 0.0462(13) 0.0699(15) 0.0031(11) -0.0036(10) -0.0148(10)
Cl1 0.0675(4) 0.0334(3) 0.0627(4) 0.0023(2) 0.0096(3) -0.0012(2)
Cl2 0.0532(3) 0.0603(4) 0.0603(4) -0.0037(3) 0.0148(3) -0.0018(3)
N1 0.0358(8) 0.0273(8) 0.0359(9) -0.0011(6) 0.0010(7) 0.0002(6)
N2 0.0294(8) 0.0338(9) 0.0439(10) 0.0034(7) 0.0025(7) -0.0035(7)
N3 0.0320(9) 0.0348(9) 0.0609(11) 0.0079(8) 0.0098(8) -0.0019(7)
N4 0.0537(11) 0.0562(13) 0.0460(11) 0.0109(9) 0.0176(9) 0.0116(9)
N5 0.0465(10) 0.0349(10) 0.0437(10) -0.0054(7) -0.0054(8) 0.0089(8)
O1 0.0394(7) 0.0316(8) 0.0621(9) 0.0046(6) 0.0121(7) 0.0040(6)
O2 0.0350(7) 0.0387(8) 0.0747(10) -0.0046(7) -0.0044(7) 0.0048(6)
O3 0.0568(10) 0.1144(17) 0.0627(12) -0.0057(11) 0.0069(9) 0.0137(10)
O4 0.0467(9) 0.0803(13) 0.0961(14) 0.0159(11) 0.0073(9) 0.0022(9)
O5 0.0739(12) 0.0590(11) 0.0717(12) 0.0058(9) 0.0015(10) -0.0045(9)
O6 0.1141(16) 0.0902(16) 0.0734(13) -0.0017(11) 0.0315(12) -0.0209(12)

loop_
_atom_type_symbol
_atom_type_description
_atom_type_scat_dispersion_real
_atom_type_scat_dispersion_imag
_atom_type_scat_source
C C 0.0033 0.0016 'International Tables Vol C Tables 4.2.6.8 and 6.1.1.4'
H H 0.0000 0.0000 'International Tables Vol C Tables 4.2.6.8 and 6.1.1.4'
N N 0.0061 0.0033 'International Tables Vol C Tables 4.2.6.8 and 6.1.1.4'
O O 0.0106 0.0060 'International Tables Vol C Tables 4.2.6.8 and 6.1.1.4'
Cl Cl 0.1484 0.1585 'International Tables Vol C Tables 4.2.6.8 and 6.1.1.4'
Co Co 0.3494 0.9721 'International Tables Vol C Tables 4.2.6.8 and 6.1.1.4'

loop_
_geom_angle_atom_site_label_1
_geom_angle_atom_site_label_2
_geom_angle_atom_site_label_3
_geom_angle
O1 Co1 O2 176.11(5)
O1 Co1 N1 90.22(5)
O2 Co1 N1 91.88(6)
O1 Co1 N2 86.69(5)
O2 Co1 N2 90.92(5)
N1 Co1 N2 70.51(6)
O1 Co1 N5 88.18(6)
O2 Co1 N5 88.19(6)
N1 Co1 N5 143.64(6)
N2 Co1 N5 73.14(6)
O1 Co1 N3 95.55(6)
O2 Co1 N3 88.24(6)
N1 Co1 N3 70.29(6)
N2 Co1 N3 140.73(6)
N5 Co1 N3 145.99(7)
O1 Co1 N4 84.51(6)
O2 Co1 N4 95.88(6)
N1 Co1 N4 141.11(7)
N2 Co1 N4 146.97(7)
N5 Co1 N4 74.81(7)
N3 Co1 N4 71.94(7)
N1 C1 C2 121.5(2)
N1 C1 C8 113.34(17)
C2 C1 C8 125.2(2)
C3 C2 C1 119.0(2)
C2 C3 C4 120.2(2)
C3 C4 C5 118.3(2)
N1 C5 C4 121.4(2)
N1 C5 C6 113.95(16)
C4 C5 C6 124.6(2)
N2 C6 C5 114.36(16)
N2 C6 C7 126.6(2)
C5 C6 C7 119.04(19)
N3 C8 C1 114.73(17)
N3 C8 C9 125.1(2)
C1 C8 C9 120.2(2)
N3 C10 C11 107.77(18)
N4 C11 C10 108.47(18)
N4 C12 C13 107.85(19)
N5 C13 C12 107.81(19)
N5 C14 C15 108.90(16)
N2 C15 C14 107.32(16)
C1 N1 C5 119.58(17)
C1 N1 Co1 120.41(13)
C5 N1 Co1 119.99(12)
C6 N2 C15 121.55(17)
C6 N2 Co1 121.09(13)
C15 N2 Co1 117.25(13)
C8 N3 C10 120.06(18)
C8 N3 Co1 120.39(14)
C10 N3 Co1 118.59(15)
C11 N4 C12 113.29(19)
C11 N4 Co1 110.12(14)
C12 N4 Co1 111.31(15)
C13 N5 C14 112.86(17)
C13 N5 Co1 112.25(14)
C14 N5 Co1 109.53(12)

loop_
_geom_bond_atom_site_label_1
_geom_bond_atom_site_label_2
_geom_bond_distance
Co1 O1 2.1769(13)
Co1 O2 2.1891(13)
Co1 N1 2.1939(16)
Co1 N2 2.2387(15)
Co1 N5 2.2393(16)
Co1 N3 2.2415(16)
Co1 N4 2.2731(17)
C1 N1 1.341(2)
C1 C2 1.391(3)
C1 C8 1.483(3)
C2 C3 1.360(4)
C3 C4 1.384(4)
C4 C5 1.392(3)
C5 N1 1.343(2)
C5 C6 1.488(3)
C6 N2 1.270(2)
C6 C7 1.506(3)
C8 N3 1.271(3)
C8 C9 1.509(3)
C10 N3 1.464(3)
C10 C11 1.503(4)
C11 N4 1.464(3)
C12 N4 1.466(3)
C12 C13 1.503(3)
C13 N5 1.467(3)
C14 N5 1.469(3)
C14 C15 1.498(3)
C15 N2 1.465(2)

loop_
_geom_hbond_atom_site_label_D
_geom_hbond_atom_site_label_H
_geom_hbond_atom_site_label_A
_geom_hbond_distance_DH
_geom_hbond_distance_HA
_geom_hbond_distance_DA
_geom_hbond_angle_DHA
_geom_hbond_site_symmetry_A
O6 H6B Cl2 0.86 2.39 3.238(2) 169.2 3_666
O6 H6A O4 0.69 2.27 2.951(3) 173.3 3_666
N5 H5C Cl1 0.86 2.54 3.3930(17) 172.8 .
O5 H5B Cl2 0.79 2.49 3.2842(19) 177.8 1_565
O5 H5A O6 0.79 1.98 2.771(3) 171.7 1_554
O4 H4B O3 0.86 1.87 2.711(2) 164.8 2_645
O4 H4A O5 0.77 2.02 2.778(2) 169.9 .
O3 H3B Cl2 0.95 2.24 3.177(2) 167.0 2_655
O3 H3A Cl1 0.77 2.39 3.1513(19) 168.4 .
O2 H2B O4 0.77 1.98 2.752(2) 173.7 .
O2 H2A Cl1 0.82 2.33 3.1482(15) 173.6 .
O1 H1B Cl2 0.83 2.36 3.1819(14) 176.3 1_655
O1 H1A Cl1 0.82 2.30 3.1089(14) 166.8 1_545
C13 H13A Cl2 0.97 2.94 3.807(2) 149.2 2_655
C10 H10A Cl1 0.97 2.86 3.643(2) 138.2 1_545
C2 H2 Cl2 0.93 2.78 3.651(2) 155.8 3_655

loop_
_geom_torsion_atom_site_label_1
_geom_torsion_atom_site_label_2
_geom_torsion_atom_site_label_3
_geom_torsion_atom_site_label_4
_geom_torsion
N1 C1 C2 C3 -0.8(3)
C8 C1 C2 C3 179.4(2)
C1 C2 C3 C4 1.1(4)
C2 C3 C4 C5 0.0(3)
C3 C4 C5 N1 -1.3(3)
C3 C4 C5 C6 179.0(2)
N1 C5 C6 N2 -3.5(2)
C4 C5 C6 N2 176.26(18)
N1 C5 C6 C7 175.76(17)
C4 C5 C6 C7 -4.5(3)
N1 C1 C8 N3 8.5(3)
C2 C1 C8 N3 -171.6(2)
N1 C1 C8 C9 -170.28(19)
C2 C1 C8 C9 9.5(3)
N3 C10 C11 N4 -46.5(2)
N4 C12 C13 N5 56.5(3)
N5 C14 C15 N2 -48.5(2)
C2 C1 N1 C5 -0.5(3)
C8 C1 N1 C5 179.36(16)
C2 C1 N1 Co1 177.64(15)
C8 C1 N1 Co1 -2.5(2)
C4 C5 N1 C1 1.5(3)
C6 C5 N1 C1 -178.71(16)
C4 C5 N1 Co1 -176.58(14)
C6 C5 N1 Co1 3.2(2)
O1 Co1 N1 C1 93.93(14)
O2 Co1 N1 C1 -89.35(14)
N2 Co1 N1 C1 -179.66(16)
N5 Co1 N1 C1 -178.85(13)
N3 Co1 N1 C1 -1.90(14)
N4 Co1 N1 C1 12.43(19)
O1 Co1 N1 C5 -87.97(14)
O2 Co1 N1 C5 88.75(14)
N2 Co1 N1 C5 -1.56(13)
N5 Co1 N1 C5 -0.75(19)
N3 Co1 N1 C5 176.21(15)
N4 Co1 N1 C5 -169.47(12)
C5 C6 N2 C15 178.46(17)
C7 C6 N2 C15 -0.7(3)
C5 C6 N2 Co1 2.3(2)
C7 C6 N2 Co1 -176.87(16)
C14 C15 N2 C6 -153.80(18)
C14 C15 N2 Co1 22.5(2)
O1 Co1 N2 C6 90.83(15)
O2 Co1 N2 C6 -92.25(15)
N1 Co1 N2 C6 -0.57(14)
N5 Co1 N2 C6 179.92(16)
N3 Co1 N2 C6 -3.90(19)
N4 Co1 N2 C6 165.47(14)
O1 Co1 N2 C15 -85.47(14)
O2 Co1 N2 C15 91.45(14)
N1 Co1 N2 C15 -176.88(15)
N5 Co1 N2 C15 3.62(14)
N3 Co1 N2 C15 179.80(13)
N4 Co1 N2 C15 -10.8(2)
C1 C8 N3 C10 -179.51(17)
C9 C8 N3 C10 -0.8(3)
C1 C8 N3 Co1 -10.8(2)
C9 C8 N3 Co1 167.93(17)
C11 C10 N3 C8 -171.13(19)
C11 C10 N3 Co1 20.0(2)
O1 Co1 N3 C8 -81.01(16)
O2 Co1 N3 C8 99.86(16)
N1 Co1 N3 C8 7.22(15)
N2 Co1 N3 C8 10.6(2)
N5 Co1 N3 C8 -176.00(14)
N4 Co1 N3 C8 -163.37(17)
O1 Co1 N3 C10 87.84(15)
O2 Co1 N3 C10 -91.30(15)
N1 Co1 N3 C10 176.07(16)
N2 Co1 N3 C10 179.40(13)
N5 Co1 N3 C10 -7.2(2)
N4 Co1 N3 C10 5.47(14)
C10 C11 N4 C12 178.1(2)
C10 C11 N4 Co1 52.7(2)
C13 C12 N4 C11 -167.5(2)
C13 C12 N4 Co1 -42.7(2)
O1 Co1 N4 C11 -128.75(16)
O2 Co1 N4 C11 55.14(16)
N1 Co1 N4 C11 -45.25(19)
N2 Co1 N4 C11 155.98(14)
N5 Co1 N4 C11 141.65(16)
N3 Co1 N4 C11 -31.07(15)
O1 Co1 N4 C12 104.74(16)
O2 Co1 N4 C12 -71.37(16)
N1 Co1 N4 C12 -171.76(14)
N2 Co1 N4 C12 29.5(2)
N5 Co1 N4 C12 15.14(16)
N3 Co1 N4 C12 -157.58(17)
C12 C13 N5 C14 -167.79(19)
C12 C13 N5 Co1 -43.4(2)
C15 C14 N5 C13 178.82(18)
C15 C14 N5 Co1 52.98(19)
O1 Co1 N5 C13 -69.07(14)
O2 Co1 N5 C13 112.33(15)
N1 Co1 N5 C13 -156.95(14)
N2 Co1 N5 C13 -156.16(15)
N3 Co1 N5 C13 28.2(2)
N4 Co1 N5 C13 15.74(14)
O1 Co1 N5 C14 57.12(13)
O2 Co1 N5 C14 -121.49(13)
N1 Co1 N5 C14 -30.77(18)
N2 Co1 N5 C14 -29.98(12)
N3 Co1 N5 C14 154.36(13)
N4 Co1 N5 C14 141.92(14)
